data_7202998
loop_
_publ_author_name
'Zhuo Zeng'
'Haixiang Gao'
'Brendan Twamley'
'Jean'ne M. Shreeve'

_publ_section_title
;
 Energetic mono and dibasic 5-dinitromethyltetrazolates: synthesis,
 properties, and particle processing
;
_journal_issue 36
_journal_name_full 'Journal of Materials Chemistry'
_journal_page_first 3819
_journal_paper_doi 10.1039/b708041g
_journal_volume 17
_journal_year 2007
_chemical_formula_sum 'C10 H14 N10 O4'
_chemical_formula_weight 338.31
_chemical_name_common (C4H7N2)2(C2N6O4)
_chemical_name_systematic
;
?
;
_space_group_IT_number 15
_symmetry_cell_setting monoclinic
_symmetry_space_group_name_Hall '-C 2yc'
_symmetry_space_group_name_H-M 'C 1 2/c 1'
_atom_sites_solution_hydrogens geom
_atom_sites_solution_primary direct
_atom_sites_solution_secondary difmap
_audit_creation_method SHELXL-97
_cell_angle_alpha 90.00
_cell_angle_beta 121.096(1)
_cell_angle_gamma 90.00
_cell_formula_units_Z 4
_cell_length_a 15.7214(10)
_cell_length_b 12.7935(8)
_cell_length_c 8.1458(5)
_cell_measurement_reflns_used 3486
_cell_measurement_temperature 90(2)
_cell_measurement_theta_max 29.99
_cell_measurement_theta_min 2.19
_cell_volume 1402.95(15)
_computing_cell_refinement 'SAINT+ v. 7.23a (Bruker, 2006)'
_computing_data_collection 'SMART v. 5.632 (Bruker, 2006)'
_computing_data_reduction 'SAINT+ v. 7.23a (Bruker, 2006)'
_computing_molecular_graphics 'XP, SHELXTL v. 6.14 (Bruker, 2003)'
_computing_publication_material 'XCIF, SHELXTL, v. 6.14 (Bruker, 2001) '
_computing_structure_refinement 'XL,SHELXTL v. 6.14 (Bruker, 2003)'
_computing_structure_solution 'XS, SHELXTL v. 6.14 (Bruker, 2003) '
_diffrn_ambient_temperature 90(2)
_diffrn_detector_area_resol_mean 8.3
_diffrn_measured_fraction_theta_full 1.000
_diffrn_measured_fraction_theta_max 1.000
_diffrn_measurement_device_type 'Bruker/Siemens SMART APEX'
_diffrn_measurement_method '\w scans'
_diffrn_radiation_monochromator graphite
_diffrn_radiation_source 'normal-focus sealed tube'
_diffrn_radiation_type MoK\a
_diffrn_radiation_wavelength 0.71073
_diffrn_reflns_av_R_equivalents 0.0352
_diffrn_reflns_av_sigmaI/netI 0.0226
_diffrn_reflns_limit_h_max 18
_diffrn_reflns_limit_h_min -18
_diffrn_reflns_limit_k_max 15
_diffrn_reflns_limit_k_min -15
_diffrn_reflns_limit_l_max 9
_diffrn_reflns_limit_l_min -9
_diffrn_reflns_number 10924
_diffrn_reflns_theta_full 25.25
_diffrn_reflns_theta_max 25.25
_diffrn_reflns_theta_min 2.20
_exptl_absorpt_coefficient_mu 0.128
_exptl_absorpt_correction_T_max 0.9893
_exptl_absorpt_correction_T_min 0.9553
_exptl_absorpt_correction_type multi-scan
_exptl_absorpt_process_details 'SADABS-2004/1 (Bruker, 2004)'
_exptl_crystal_colour 'clear yellow'
_exptl_crystal_density_diffrn 1.602
_exptl_crystal_density_method 'not measured'
_exptl_crystal_description needle
_exptl_crystal_F_000 704
_exptl_crystal_size_max 0.36
_exptl_crystal_size_mid 0.07
_exptl_crystal_size_min 0.06
_refine_diff_density_max 0.223
_refine_diff_density_min -0.198
_refine_diff_density_rms 0.045
_refine_ls_extinction_method none
_refine_ls_goodness_of_fit_ref 1.019
_refine_ls_hydrogen_treatment constr
_refine_ls_matrix_type full
_refine_ls_number_parameters 111
_refine_ls_number_reflns 1276
_refine_ls_number_restraints 0
_refine_ls_restrained_S_all 1.019
_refine_ls_R_factor_all 0.0424
_refine_ls_R_factor_gt 0.0337
_refine_ls_shift/su_max 0.000
_refine_ls_shift/su_mean 0.000
_refine_ls_structure_factor_coef Fsqd
_refine_ls_weighting_details 'calc w=1/[\s^2^(Fo^2^)+(0.0467P)^2^+1.1055P] where P=(Fo^2^+2Fc^2^)/3'
_refine_ls_weighting_scheme calc
_refine_ls_wR_factor_gt 0.0819
_refine_ls_wR_factor_ref 0.0877
_reflns_number_gt 1086
_reflns_number_total 1276
_reflns_threshold_expression I>2\s(I)
_cod_data_source_file b708041g.txt
_cod_data_source_block compound7
_cod_depositor_comments
;
The following automatic conversions were performed:
'_symmetry_cell_setting' value 'Monoclinic' changed to 'monoclinic'
according to '/home/saulius/struct/CIF-dictionaries/cif_core.dic'
dictionary named 'cif_core.dic' version 2.4.1 from 2010-06-29.

Automatic conversion script
Id: cif_fix_enum 1527 2010-12-29 10:47:43Z saulius 
;
_cod_original_sg_symbol_H-M C2/c
_cod_database_code 7202998

loop_
_symmetry_equiv_pos_as_xyz
'x, y, z'
'-x, y, -z+1/2'
'x+1/2, y+1/2, z'
'-x+1/2, y+1/2, -z+1/2'
'-x, -y, -z'
'x, -y, z-1/2'
'-x+1/2, -y+1/2, -z'
'x+1/2, -y+1/2, z-1/2'

loop_
_atom_site_label
_atom_site_type_symbol
_atom_site_fract_x
_atom_site_fract_y
_atom_site_fract_z
_atom_site_U_iso_or_equiv
_atom_site_adp_type
_atom_site_occupancy
_atom_site_symmetry_multiplicity
_atom_site_calc_flag
_atom_site_refinement_flags
_atom_site_disorder_assembly
_atom_site_disorder_group
C1 C 0.22873(12) 0.17561(13) 1.2970(2) 0.0208(4) Uani 1 1 d . . .
H1A H 0.2380 0.2496 1.3336 0.031 Uiso 1 1 calc R . .
H1B H 0.2933 0.1402 1.3612 0.031 Uiso 1 1 calc R . .
H1C H 0.1853 0.1430 1.3355 0.031 Uiso 1 1 calc R . .
N2 N 0.18333(9) 0.16675(10) 1.08913(18) 0.0161(3) Uani 1 1 d . . .
C3 C 0.13949(11) 0.24365(12) 0.9623(2) 0.0167(4) Uani 1 1 d . . .
H3 H 0.1330 0.3141 0.9912 0.020 Uiso 1 1 calc R . .
N4 N 0.10645(9) 0.20463(10) 0.78866(18) 0.0173(3) Uani 1 1 d . . .
H4 H 0.0756 0.2403 0.6809 0.021 Uiso 1 1 calc R . .
C5 C 0.12789(12) 0.10024(13) 0.8036(2) 0.0203(4) Uani 1 1 d . . .
H5 H 0.1115 0.0534 0.7009 0.024 Uiso 1 1 calc R . .
C6 C 0.17688(12) 0.07649(12) 0.9923(2) 0.0202(4) Uani 1 1 d . . .
H6 H 0.2021 0.0098 1.0475 0.024 Uiso 1 1 calc R . .
C7 C 0.5000 0.19542(17) 0.7500 0.0149(5) Uani 1 2 d S . .
N8 N 0.47613(9) 0.25461(10) 0.59664(18) 0.0166(3) Uani 1 1 d . . .
N9 N 0.48601(10) 0.35438(10) 0.65861(18) 0.0180(3) Uani 1 1 d . . .
C10 C 0.5000 0.08142(17) 0.7500 0.0169(5) Uani 1 2 d S . .
N11 N 0.42795(10) 0.02831(10) 0.76597(18) 0.0177(3) Uani 1 1 d . . .
O12 O 0.35914(8) 0.08371(9) 0.75865(16) 0.0219(3) Uani 1 1 d . . .
O13 O 0.42976(9) -0.06774(8) 0.79003(16) 0.0241(3) Uani 1 1 d . . .

loop_
_atom_site_aniso_label
_atom_site_aniso_U_11
_atom_site_aniso_U_22
_atom_site_aniso_U_33
_atom_site_aniso_U_23
_atom_site_aniso_U_13
_atom_site_aniso_U_12
C1 0.0217(8) 0.0256(9) 0.0142(8) 0.0013(6) 0.0087(7) 0.0005(7)
N2 0.0149(6) 0.0188(7) 0.0152(7) 0.0007(5) 0.0081(5) 0.0002(5)
C3 0.0166(8) 0.0181(8) 0.0175(8) 0.0004(6) 0.0104(7) -0.0008(6)
N4 0.0179(7) 0.0203(7) 0.0139(7) 0.0030(5) 0.0083(6) 0.0019(5)
C5 0.0235(8) 0.0196(8) 0.0187(8) -0.0027(6) 0.0115(7) 0.0003(7)
C6 0.0237(9) 0.0172(8) 0.0197(8) 0.0008(7) 0.0113(7) 0.0016(7)
C7 0.0125(10) 0.0183(11) 0.0136(11) 0.000 0.0066(9) 0.000
N8 0.0172(7) 0.0156(7) 0.0169(7) 0.0005(5) 0.0088(6) 0.0008(5)
N9 0.0199(7) 0.0159(7) 0.0172(6) -0.0002(5) 0.0087(6) 0.0000(5)
C10 0.0198(11) 0.0167(11) 0.0151(11) 0.000 0.0097(9) 0.000
N11 0.0224(7) 0.0157(7) 0.0129(7) -0.0027(5) 0.0077(6) -0.0028(5)
O12 0.0204(6) 0.0230(6) 0.0245(6) -0.0044(5) 0.0130(5) -0.0018(5)
O13 0.0343(7) 0.0137(6) 0.0260(7) -0.0004(5) 0.0168(6) -0.0050(5)

loop_
_atom_type_symbol
_atom_type_description
_atom_type_scat_dispersion_real
_atom_type_scat_dispersion_imag
_atom_type_scat_source
C C 0.0033 0.0016 'International Tables Vol C Tables 4.2.6.8 and 6.1.1.4'
H H 0.0000 0.0000 'International Tables Vol C Tables 4.2.6.8 and 6.1.1.4'
N N 0.0061 0.0033 'International Tables Vol C Tables 4.2.6.8 and 6.1.1.4'
O O 0.0106 0.0060 'International Tables Vol C Tables 4.2.6.8 and 6.1.1.4'

loop_
_geom_angle_atom_site_label_1
_geom_angle_atom_site_label_2
_geom_angle_atom_site_label_3
_geom_angle
_geom_angle_site_symmetry_1
_geom_angle_site_symmetry_3
_geom_angle_publ_flag
N2 C1 H1A 109.5 . . ?
N2 C1 H1B 109.5 . . ?
H1A C1 H1B 109.5 . . ?
N2 C1 H1C 109.5 . . ?
H1A C1 H1C 109.5 . . ?
H1B C1 H1C 109.5 . . ?
C3 N2 C6 108.69(13) . . ?
C3 N2 C1 126.02(14) . . ?
C6 N2 C1 125.27(13) . . ?
N4 C3 N2 108.05(14) . . ?
N4 C3 H3 126.0 . . ?
N2 C3 H3 126.0 . . ?
C3 N4 C5 109.25(13) . . ?
C3 N4 H4 125.4 . . ?
C5 N4 H4 125.4 . . ?
C6 C5 N4 106.89(14) . . ?
C6 C5 H5 126.6 . . ?
N4 C5 H5 126.6 . . ?
C5 C6 N2 107.11(14) . . ?
C5 C6 H6 126.4 . . ?
N2 C6 H6 126.4 . . ?
N8 C7 N8 111.07(19) 2_656 . ?
N8 C7 C10 124.47(10) 2_656 . ?
N8 C7 C10 124.47(10) . . ?
C7 N8 N9 105.25(13) . . ?
N9 N9 N8 109.22(8) 2_656 . ?
N11 C10 N11 121.16(19) 2_656 . ?
N11 C10 C7 119.42(9) 2_656 . ?
N11 C10 C7 119.42(9) . . ?
O13 N11 O12 120.64(13) . . ?
O13 N11 C10 123.19(14) . . ?
O12 N11 C10 116.16(13) . . ?

loop_
_geom_bond_atom_site_label_1
_geom_bond_atom_site_label_2
_geom_bond_distance
_geom_bond_site_symmetry_2
_geom_bond_publ_flag
C1 N2 1.4634(19) . ?
C1 H1A 0.9800 . ?
C1 H1B 0.9800 . ?
C1 H1C 0.9800 . ?
N2 C3 1.332(2) . ?
N2 C6 1.373(2) . ?
C3 N4 1.327(2) . ?
C3 H3 0.9500 . ?
N4 C5 1.367(2) . ?
N4 H4 0.8800 . ?
C5 C6 1.351(2) . ?
C5 H5 0.9500 . ?
C6 H6 0.9500 . ?
C7 N8 1.3382(18) 2_656 ?
C7 N8 1.3382(18) . ?
C7 C10 1.458(3) . ?
N8 N9 1.3517(18) . ?
N9 N9 1.317(3) 2_656 ?
C10 N11 1.3835(17) 2_656 ?
C10 N11 1.3835(17) . ?
N11 O13 1.2423(16) . ?
N11 O12 1.2687(17) . ?

loop_
_geom_hbond_atom_site_label_D
_geom_hbond_atom_site_label_H
_geom_hbond_atom_site_label_A
_geom_hbond_distance_DH
_geom_hbond_distance_HA
_geom_hbond_distance_DA
_geom_hbond_angle_DHA
_geom_hbond_site_symmetry_A
N4 H4 N8 0.88 1.97 2.7566(18) 148 7_556
N4 H4 O13 0.88 2.47 2.9730(17) 117 4_556
C1 H1A O12 0.98 2.50 3.309(2) 139 7_557
C3 H3 O13 0.95 2.48 2.9869(19) 113 4_556
C3 H3 O12 0.95 2.37 3.1615(19) 141 7_557
C6 H6 O12 0.95 2.47 3.2706(19) 142 6_556
